data_7223938
loop_
_publ_author_name
'Chen, Zilu'
'Liu, Xianlin'
'Wu, Anfu'
'Liang, Yuning'
'Wang, Xinyu'
'Liang, Fupei'

_publ_section_title
;
 Synthesis, structure and properties of an octahedral dinuclear-based Cu12
 nanocage of trimesoyltri(L-alanine)
;
_journal_name_full 'RSC Adv.'
_journal_paper_doi 10.1039/C5RA26357C
_journal_year 2016
_chemical_absolute_configuration rmad
_chemical_formula_moiety 'C144 H168 Cu12 N24 O84, 8(C2 H6 O), 40(H2 O)'
_chemical_formula_sum 'C160 H296 Cu12 N24 O132'
_chemical_formula_weight 5430.69
_chemical_name_systematic
; 
 ? 
;
_space_group_IT_number 94
_symmetry_cell_setting tetragonal
_symmetry_space_group_name_Hall 'P 4n 2n'
_symmetry_space_group_name_H-M 'P 42 21 2'
_atom_sites_solution_hydrogens geom
_atom_sites_solution_primary direct
_atom_sites_solution_secondary difmap
_audit_creation_method SHELXL-97
_audit_update_record
;
2015-12-01 deposited with the CCDC.
2016-01-15 downloaded from the CCDC.
;
_cell_angle_alpha 90.00
_cell_angle_beta 90.00
_cell_angle_gamma 90.00
_cell_formula_units_Z 4
_cell_length_a 33.227(2)
_cell_length_b 33.227(2)
_cell_length_c 24.546(2)
_cell_measurement_reflns_used 45839
_cell_measurement_temperature 103(2)
_cell_measurement_theta_max 27.51
_cell_measurement_theta_min 3.02
_cell_volume 27100(3)
_computing_cell_refinement 'Bruker SAINT'
_computing_data_collection 'Bruker APEX2'
_computing_data_reduction 'Bruker SAINT'
_computing_molecular_graphics 'Bruker SHELXTL'
_computing_publication_material 'Bruker SHELXTL'
_computing_structure_refinement 'SHELXS-97 (Sheldrick, 2008)'
_computing_structure_solution 'SHELXS-97 (Sheldrick, 2008)'
_diffrn_ambient_temperature 103(2)
_diffrn_measured_fraction_theta_full 0.997
_diffrn_measured_fraction_theta_max 0.997
_diffrn_measurement_device_type 'Bruker APEX-II CCD'
_diffrn_measurement_method '\f and \w scans'
_diffrn_radiation_monochromator graphite
_diffrn_radiation_source 'sealed tube'
_diffrn_radiation_type MoK\a
_diffrn_radiation_wavelength 0.71073
_diffrn_reflns_av_R_equivalents 0.0927
_diffrn_reflns_av_sigmaI/netI 0.0627
_diffrn_reflns_limit_h_max 39
_diffrn_reflns_limit_h_min -39
_diffrn_reflns_limit_k_max 39
_diffrn_reflns_limit_k_min -39
_diffrn_reflns_limit_l_max 26
_diffrn_reflns_limit_l_min -29
_diffrn_reflns_number 181177
_diffrn_reflns_theta_full 25.01
_diffrn_reflns_theta_max 25.01
_diffrn_reflns_theta_min 3.02
_exptl_absorpt_coefficient_mu 1.018
_exptl_absorpt_correction_T_max 0.7728
_exptl_absorpt_correction_T_min 0.7728
_exptl_absorpt_correction_type multi-scan
_exptl_absorpt_process_details 'SADABS (Bruker, 1998)'
_exptl_crystal_colour green
_exptl_crystal_density_diffrn 1.331
_exptl_crystal_density_method 'not measured'
_exptl_crystal_description block
_exptl_crystal_F_000 11312
_exptl_crystal_size_max 0.27
_exptl_crystal_size_mid 0.27
_exptl_crystal_size_min 0.27
_platon_squeeze_details
;
;
_refine_diff_density_max 0.776
_refine_diff_density_min -0.404
_refine_diff_density_rms 0.079
_refine_ls_abs_structure_details 'Flack H D (1983), Acta Cryst. A39, 876-881'
_refine_ls_abs_structure_Flack 0.066(13)
_refine_ls_extinction_method none
_refine_ls_goodness_of_fit_ref 0.999
_refine_ls_hydrogen_treatment constr
_refine_ls_matrix_type full
_refine_ls_number_parameters 1189
_refine_ls_number_reflns 23864
_refine_ls_number_restraints 0
_refine_ls_restrained_S_all 0.999
_refine_ls_R_factor_all 0.0912
_refine_ls_R_factor_gt 0.0707
_refine_ls_shift/su_max 0.001
_refine_ls_shift/su_mean 0.000
_refine_ls_structure_factor_coef Fsqd
_refine_ls_weighting_details 'calc w=1/[\s^2^(Fo^2^)+(0.1180P)^2^+0.0000P] where P=(Fo^2^+2Fc^2^)/3'
_refine_ls_weighting_scheme calc
_refine_ls_wR_factor_gt 0.1849
_refine_ls_wR_factor_ref 0.2030
_reflns_number_gt 17131
_reflns_number_total 23864
_reflns_threshold_expression >2sigma(I)
_cod_data_source_file c5ra26357c2.cif
_cod_data_source_block bo674
_cod_original_cell_volume 27100(4)
_cod_database_code 7223938

loop_
_symmetry_equiv_pos_as_xyz
'x, y, z'
'-x, -y, z'
'-y+1/2, x+1/2, z+1/2'
'y+1/2, -x+1/2, z+1/2'
'-x+1/2, y+1/2, -z+1/2'
'x+1/2, -y+1/2, -z+1/2'
'y, x, -z'
'-y, -x, -z'

loop_
_atom_site_label
_atom_site_type_symbol
_atom_site_fract_x
_atom_site_fract_y
_atom_site_fract_z
_atom_site_U_iso_or_equiv
_atom_site_adp_type
_atom_site_occupancy
_atom_site_symmetry_multiplicity
_atom_site_calc_flag
_atom_site_refinement_flags
Cu1 Cu 0.26267(3) 0.46817(2) -0.07791(3) 0.0608(2) Uani 1 1 d .
Cu2 Cu 0.25995(3) 0.54589(3) -0.05745(4) 0.0713(3) Uani 1 1 d .
Cu3 Cu 0.19931(3) 0.68442(3) 0.36298(3) 0.0617(2) Uani 1 1 d .
Cu4 Cu 0.21557(3) 0.70396(3) 0.26124(3) 0.0593(2) Uani 1 1 d .
Cu5 Cu -0.02069(2) 0.74953(3) -0.08462(3) 0.0600(2) Uani 1 1 d .
Cu6 Cu 0.05601(2) 0.74438(3) -0.05919(3) 0.0655(2) Uani 1 1 d .
C1 C 0.1837(3) 0.5042(2) -0.0654(3) 0.068(2) Uani 1 1 d .
C2 C 0.1391(2) 0.5049(3) -0.0700(3) 0.076(2) Uani 1 1 d .
H2 H 0.1293 0.4769 -0.0633 0.091 Uiso 1 1 calc R
C3 C 0.1273(3) 0.5161(4) -0.1279(3) 0.105(3) Uani 1 1 d .
H3A H 0.0980 0.5147 -0.1316 0.158 Uiso 1 1 calc R
H3B H 0.1399 0.4973 -0.1535 0.158 Uiso 1 1 calc R
H3C H 0.1365 0.5435 -0.1358 0.158 Uiso 1 1 calc R
C4 C 0.1205(2) 0.5216(3) 0.0217(3) 0.078(2) Uani 1 1 d .
C5 C 0.1027(2) 0.5513(2) 0.0615(3) 0.0641(18) Uani 1 1 d .
C6 C 0.1190(2) 0.5536(2) 0.1146(3) 0.0649(18) Uani 1 1 d .
H6 H 0.1414 0.5374 0.1246 0.078 Uiso 1 1 calc R
C7 C 0.1024(2) 0.5791(2) 0.1508(3) 0.0641(18) Uani 1 1 d .
C8 C 0.0708(2) 0.6066(2) 0.1373(3) 0.072(2) Uani 1 1 d .
H8 H 0.0610 0.6260 0.1625 0.086 Uiso 1 1 calc R
C9 C 0.0552(2) 0.6033(2) 0.0841(3) 0.0633(17) Uani 1 1 d .
C10 C 0.0712(2) 0.5771(2) 0.0475(3) 0.0619(17) Uani 1 1 d .
H10 H 0.0607 0.5763 0.0116 0.074 Uiso 1 1 calc R
C11 C 0.1185(3) 0.5821(2) 0.2093(3) 0.070(2) Uani 1 1 d .
C12 C 0.2181(3) 0.5545(2) 0.2608(4) 0.092(3) Uani 1 1 d .
H12A H 0.2108 0.5265 0.2531 0.138 Uiso 1 1 calc R
H12B H 0.2329 0.5558 0.2952 0.138 Uiso 1 1 calc R
H12C H 0.2351 0.5648 0.2313 0.138 Uiso 1 1 calc R
C13 C 0.1795(3) 0.5803(2) 0.2650(3) 0.074(2) Uani 1 1 d .
H13 H 0.1615 0.5688 0.2937 0.089 Uiso 1 1 calc R
C14 C 0.1913(2) 0.6227(2) 0.2807(3) 0.0674(19) Uani 1 1 d .
C15 C 0.0205(2) 0.6296(2) 0.0654(3) 0.0644(18) Uani 1 1 d .
C16 C -0.0192(3) 0.7260(3) 0.1133(3) 0.078(2) Uani 1 1 d .
H16A H -0.0269 0.7131 0.1477 0.116 Uiso 1 1 calc R
H16B H -0.0408 0.7440 0.1014 0.116 Uiso 1 1 calc R
H16C H 0.0055 0.7415 0.1186 0.116 Uiso 1 1 calc R
C17 C -0.0122(2) 0.6940(2) 0.0705(3) 0.0666(18) Uani 1 1 d .
H17 H -0.0381 0.6789 0.0662 0.080 Uiso 1 1 calc R
C18 C -0.0024(2) 0.7123(2) 0.0158(3) 0.0611(17) Uani 1 1 d .
C19 C 0.2644(2) 0.4912(2) 0.0335(3) 0.0653(18) Uani 1 1 d .
C20 C 0.2620(2) 0.4830(2) 0.0942(3) 0.0695(19) Uani 1 1 d .
H20 H 0.2735 0.4557 0.1017 0.083 Uiso 1 1 calc R
C21 C 0.2196(3) 0.4835(3) 0.1116(3) 0.090(3) Uani 1 1 d .
H21A H 0.2171 0.4701 0.1469 0.135 Uiso 1 1 calc R
H21B H 0.2032 0.4693 0.0845 0.135 Uiso 1 1 calc R
H21C H 0.2104 0.5114 0.1147 0.135 Uiso 1 1 calc R
C22 C 0.3256(3) 0.5102(3) 0.1279(4) 0.079(2) Uani 1 1 d .
C23 C 0.3461(2) 0.5444(2) 0.1565(3) 0.0653(18) Uani 1 1 d .
C24 C 0.3823(3) 0.5573(3) 0.1372(3) 0.081(2) Uani 1 1 d .
H24 H 0.3928 0.5456 0.1049 0.097 Uiso 1 1 calc R
C25 C 0.4045(2) 0.5873(2) 0.1636(3) 0.072(2) Uani 1 1 d .
C26 C 0.3872(3) 0.6055(3) 0.2094(3) 0.080(2) Uani 1 1 d .
H26 H 0.4011 0.6267 0.2272 0.095 Uiso 1 1 calc R
C27 C 0.3500(2) 0.5932(2) 0.2294(3) 0.0684(19) Uani 1 1 d .
C28 C 0.3309(2) 0.5620(2) 0.2036(3) 0.072(2) Uani 1 1 d .
H28 H 0.3064 0.5521 0.2183 0.086 Uiso 1 1 calc R
C29 C 0.4449(3) 0.6026(3) 0.1423(4) 0.089(3) Uani 1 1 d .
C30 C 0.4968(4) 0.6018(3) 0.0095(4) 0.110(2) Uani 1 1 d .
H30A H 0.4812 0.5774 0.0018 0.165 Uiso 1 1 calc R
H30B H 0.5255 0.5961 0.0051 0.165 Uiso 1 1 calc R
H30C H 0.4888 0.6232 -0.0158 0.165 Uiso 1 1 calc R
C31 C 0.4883(4) 0.6160(3) 0.0704(4) 0.110(2) Uani 1 1 d .
H31 H 0.5104 0.6059 0.0944 0.132 Uiso 1 1 calc R
C32 C 0.4891(4) 0.6648(3) 0.0700(4) 0.110(2) Uani 1 1 d .
C33 C 0.3325(2) 0.6107(2) 0.2802(3) 0.0652(18) Uani 1 1 d .
C34 C 0.3453(3) 0.7066(3) 0.3498(5) 0.113(4) Uani 1 1 d .
H34A H 0.3719 0.7008 0.3652 0.169 Uiso 1 1 calc R
H34B H 0.3296 0.7223 0.3761 0.169 Uiso 1 1 calc R
H34C H 0.3484 0.7220 0.3161 0.169 Uiso 1 1 calc R
C35 C 0.3242(2) 0.6683(2) 0.3381(3) 0.072(2) Uani 1 1 d .
H35 H 0.3270 0.6506 0.3708 0.087 Uiso 1 1 calc R
C36 C 0.2792(2) 0.6746(2) 0.3279(3) 0.0687(19) Uani 1 1 d .
C37 C 0.13586(19) 0.7108(2) 0.2958(3) 0.0574(16) Uani 1 1 d .
C38 C 0.0884(2) 0.7173(2) 0.2834(4) 0.074(2) Uani 1 1 d .
H38 H 0.0737 0.7229 0.3181 0.088 Uiso 1 1 calc R
C39 C 0.0740(3) 0.6786(2) 0.2594(4) 0.092(3) Uani 1 1 d .
H39A H 0.0461 0.6816 0.2474 0.139 Uiso 1 1 calc R
H39B H 0.0757 0.6572 0.2868 0.139 Uiso 1 1 calc R
H39C H 0.0909 0.6715 0.2281 0.139 Uiso 1 1 calc R
C40 C 0.0934(2) 0.7871(2) 0.2602(3) 0.0613(17) Uani 1 1 d .
C41 C 0.0898(2) 0.8201(2) 0.2192(3) 0.0597(17) Uani 1 1 d .
C42 C 0.1145(2) 0.8523(2) 0.2233(3) 0.0654(18) Uani 1 1 d .
H42 H 0.1335 0.8537 0.2521 0.078 Uiso 1 1 calc R
C43 C 0.1122(2) 0.8835(2) 0.1857(3) 0.0651(18) Uani 1 1 d .
C44 C 0.0840(3) 0.8801(3) 0.1427(3) 0.076(2) Uani 1 1 d .
H44 H 0.0821 0.9010 0.1163 0.092 Uiso 1 1 calc R
C45 C 0.0596(2) 0.8476(2) 0.1386(3) 0.0613(17) Uani 1 1 d .
C46 C 0.0619(2) 0.8168(2) 0.1761(3) 0.0620(17) Uani 1 1 d .
H46 H 0.0451 0.7938 0.1729 0.074 Uiso 1 1 calc R
C47 C 0.1362(3) 0.9222(3) 0.1888(3) 0.078(2) Uani 1 1 d .
C48 C 0.2320(3) 0.9442(3) 0.2546(3) 0.100(3) Uani 1 1 d .
H48A H 0.2207 0.9389 0.2908 0.150 Uiso 1 1 calc R
H48B H 0.2502 0.9673 0.2565 0.150 Uiso 1 1 calc R
H48C H 0.2469 0.9205 0.2421 0.150 Uiso 1 1 calc R
C49 C 0.1987(2) 0.9530(2) 0.2156(3) 0.073(2) Uani 1 1 d .
H49 H 0.1829 0.9765 0.2293 0.087 Uiso 1 1 calc R
C50 C 0.2172(2) 0.9639(2) 0.1586(3) 0.0641(18) Uani 1 1 d .
C51 C 0.0292(2) 0.8436(2) 0.0919(3) 0.0626(17) Uani 1 1 d .
C52 C 0.0255(3) 0.8848(3) -0.0463(4) 0.104(3) Uani 1 1 d .
H52A H 0.0243 0.9127 -0.0335 0.156 Uiso 1 1 calc R
H52B H 0.0072 0.8814 -0.0772 0.156 Uiso 1 1 calc R
H52C H 0.0531 0.8784 -0.0577 0.156 Uiso 1 1 calc R
C53 C 0.0131(2) 0.8565(3) -0.0004(3) 0.075(2) Uani 1 1 d .
H53 H -0.0152 0.8629 0.0106 0.090 Uiso 1 1 calc R
C54 C 0.0141(2) 0.8144(3) -0.0252(3) 0.0692(19) Uani 1 1 d .
C55 C 0.0204(3) 0.6806(2) -0.1210(3) 0.069(2) Uani 1 1 d .
C56 C 0.0235(3) 0.6399(3) -0.1486(4) 0.083(2) Uani 1 1 d .
H56 H 0.0011 0.6370 -0.1756 0.100 Uiso 1 1 calc R
C57 C 0.0195(4) 0.6056(3) -0.1039(6) 0.139(5) Uani 1 1 d .
H57A H 0.0375 0.5833 -0.1130 0.208 Uiso 1 1 calc R
H57B H -0.0084 0.5959 -0.1028 0.208 Uiso 1 1 calc R
H57C H 0.0268 0.6165 -0.0681 0.208 Uiso 1 1 calc R
C58 C 0.0697(2) 0.6476(2) -0.2240(4) 0.070(2) Uani 1 1 d .
C59 C 0.1112(2) 0.6410(2) -0.2463(3) 0.0633(17) Uani 1 1 d .
C60 C 0.1266(2) 0.6706(2) -0.2810(3) 0.073(2) Uani 1 1 d .
H60 H 0.1110 0.6937 -0.2891 0.088 Uiso 1 1 calc R
C61 C 0.1645(2) 0.6662(2) -0.3036(3) 0.0604(17) Uani 1 1 d .
C62 C 0.1876(2) 0.63118(19) -0.2919(3) 0.0577(16) Uani 1 1 d .
H62 H 0.2137 0.6276 -0.3067 0.069 Uiso 1 1 calc R
C63 C 0.1704(2) 0.60240(19) -0.2583(3) 0.0547(15) Uani 1 1 d .
C64 C 0.1328(2) 0.6077(2) -0.2359(3) 0.0587(16) Uani 1 1 d .
H64 H 0.1220 0.5875 -0.2127 0.070 Uiso 1 1 calc R
C65 C 0.1817(2) 0.6978(2) -0.3394(3) 0.0631(17) Uani 1 1 d .
C66 C 0.1667(2) 0.8049(2) -0.3558(3) 0.076(2) Uani 1 1 d .
H66A H 0.1391 0.7990 -0.3676 0.114 Uiso 1 1 calc R
H66B H 0.1780 0.8263 -0.3787 0.114 Uiso 1 1 calc R
H66C H 0.1664 0.8138 -0.3177 0.114 Uiso 1 1 calc R
C67 C 0.1920(2) 0.7678(2) -0.3610(3) 0.068(2) Uani 1 1 d .
H67 H 0.1925 0.7594 -0.4001 0.082 Uiso 1 1 calc R
C68 C 0.2348(2) 0.7773(2) -0.3431(3) 0.0670(19) Uani 1 1 d .
C69 C 0.1927(2) 0.5629(2) -0.2464(3) 0.0597(17) Uani 1 1 d .
C70 C 0.2976(3) 0.5323(2) -0.2512(3) 0.072(2) Uani 1 1 d .
H70A H 0.2965 0.5378 -0.2904 0.107 Uiso 1 1 calc R
H70B H 0.3123 0.5072 -0.2448 0.107 Uiso 1 1 calc R
H70C H 0.3115 0.5545 -0.2328 0.107 Uiso 1 1 calc R
C71 C 0.25638(18) 0.52869(19) -0.2296(3) 0.0513(14) Uani 1 1 d .
H71 H 0.2432 0.5050 -0.2471 0.062 Uiso 1 1 calc R
C72 C 0.2573(2) 0.52180(19) -0.1682(3) 0.0572(16) Uani 1 1 d .
N1 N 0.1206(2) 0.5303(2) -0.0302(3) 0.0790(18) Uani 1 1 d .
H1A H 0.1330 0.5550 -0.0334 0.095 Uiso 1 1 d R
N2 N 0.1590(2) 0.57928(18) 0.2130(2) 0.0734(18) Uani 1 1 d .
H2A H 0.1692 0.6003 0.1928 0.088 Uiso 1 1 d R
N3 N 0.01787(19) 0.66525(18) 0.0885(2) 0.0667(15) Uani 1 1 d .
H3D H 0.0425 0.6775 0.0840 0.080 Uiso 1 1 d R
N4 N 0.2850(2) 0.51264(19) 0.1241(2) 0.0741(17) Uani 1 1 d .
H4A H 0.2793 0.5372 0.1085 0.089 Uiso 1 1 d R
N5 N 0.4513(2) 0.6009(2) 0.0898(3) 0.091(2) Uani 1 1 d .
H5A H 0.4312 0.6153 0.0730 0.109 Uiso 1 1 d R
N6 N 0.34235(19) 0.64741(18) 0.2922(3) 0.0702(16) Uani 1 1 d .
H6A H 0.3369 0.6626 0.2618 0.084 Uiso 1 1 d R
N7 N 0.08367(15) 0.75002(17) 0.2468(2) 0.0598(14) Uani 1 1 d .
H7A H 0.0985 0.7437 0.2163 0.072 Uiso 1 1 d R
N8 N 0.1728(2) 0.9186(2) 0.2116(3) 0.0760(18) Uani 1 1 d .
H8A H 0.1865 0.8993 0.1921 0.091 Uiso 1 1 d R
N9 N 0.0388(2) 0.8621(2) 0.0454(2) 0.0794(18) Uani 1 1 d .
H9A H 0.0639 0.8529 0.0356 0.095 Uiso 1 1 d R
N10 N 0.0614(2) 0.63222(19) -0.1753(3) 0.0777(18) Uani 1 1 d .
H10A H 0.0811 0.6413 -0.1520 0.093 Uiso 1 1 d R
N11 N 0.17439(18) 0.73595(18) -0.3296(3) 0.0674(16) Uani 1 1 d .
H11A H 0.1818 0.7404 -0.2940 0.081 Uiso 1 1 d R
N12 N 0.23349(17) 0.56472(16) -0.2436(2) 0.0595(14) Uani 1 1 d .
H12D H 0.2397 0.5840 -0.2181 0.071 Uiso 1 1 d R
O1 O 0.20351(16) 0.47279(14) -0.08043(19) 0.0694(13) Uani 1 1 d .
O2 O 0.20129(19) 0.53579(18) -0.0492(2) 0.0836(16) Uani 1 1 d .
O3 O 0.13490(19) 0.48921(18) 0.0394(2) 0.0872(16) Uani 1 1 d .
O4 O 0.19537(16) 0.62878(14) 0.33242(18) 0.0680(13) Uani 1 1 d .
O5 O 0.19648(14) 0.64862(14) 0.24495(18) 0.0620(11) Uani 1 1 d .
O6 O 0.0977(2) 0.58570(18) 0.2485(2) 0.0933(18) Uani 1 1 d .
O7 O -0.03097(15) 0.72598(16) -0.0124(2) 0.0712(13) Uani 1 1 d .
O8 O 0.03465(15) 0.71352(15) 0.00274(19) 0.0673(12) Uani 1 1 d .
O9 O -0.00331(18) 0.61806(19) 0.0321(2) 0.0895(17) Uani 1 1 d .
O10 O 0.25886(17) 0.46191(14) 0.0018(2) 0.0745(14) Uani 1 1 d .
O11 O 0.26836(17) 0.52755(16) 0.01814(19) 0.0733(13) Uani 1 1 d .
O12 O 0.3440(2) 0.4828(2) 0.1067(3) 0.117(3) Uani 1 1 d .
O13 O 0.52394(16) 0.67818(16) 0.0715(2) 0.0775(14) Uani 1 1 d .
O14 O 0.45735(16) 0.68157(19) 0.0694(2) 0.0809(15) Uani 1 1 d .
O15 O 0.4699(2) 0.6135(2) 0.1769(3) 0.119(3) Uani 1 1 d .
O16 O 0.25716(16) 0.67742(15) 0.3699(2) 0.0708(13) Uani 1 1 d .
O17 O 0.26833(14) 0.68174(15) 0.27982(19) 0.0640(12) Uani 1 1 d .
O18 O 0.30946(19) 0.59093(16) 0.3078(2) 0.0799(15) Uani 1 1 d .
O19 O 0.14348(14) 0.69365(15) 0.3398(2) 0.0687(13) Uani 1 1 d .
O20 O 0.15925(14) 0.72167(14) 0.2604(2) 0.0662(12) Uani 1 1 d .
O21 O 0.10626(15) 0.79614(15) 0.30763(19) 0.0661(12) Uani 1 1 d .
O22 O 0.22695(15) 1.00035(14) 0.15264(18) 0.0649(12) Uani 1 1 d .
O23 O 0.22225(16) 0.93550(14) 0.12581(19) 0.0673(13) Uani 1 1 d .
O24 O 0.1240(2) 0.95344(18) 0.1722(3) 0.0931(18) Uani 1 1 d .
O25 O -0.01688(15) 0.80321(16) -0.0512(2) 0.0711(13) Uani 1 1 d .
O26 O 0.04549(15) 0.79435(16) -0.01920(19) 0.0678(12) Uani 1 1 d .
O27 O -0.00110(17) 0.82467(18) 0.0990(2) 0.0803(15) Uani 1 1 d .
O28 O -0.01407(15) 0.69447(15) -0.1145(2) 0.0677(13) Uani 1 1 d .
O29 O 0.05309(14) 0.69649(16) -0.1054(2) 0.0679(13) Uani 1 1 d .
O30 O 0.04318(18) 0.66645(19) -0.2502(3) 0.0970(19) Uani 1 1 d .
O31 O 0.25744(16) 0.79431(14) -0.3774(2) 0.0674(12) Uani 1 1 d .
O32 O 0.24466(14) 0.76879(14) -0.29346(18) 0.0645(12) Uani 1 1 d .
O33 O 0.20270(19) 0.68705(16) -0.3800(2) 0.0840(16) Uani 1 1 d .
O34 O 0.26430(15) 0.48490(12) -0.15482(18) 0.0601(11) Uani 1 1 d .
O35 O 0.25130(16) 0.54981(13) -0.1368(2) 0.0659(12) Uani 1 1 d .
O36 O 0.17331(16) 0.53111(14) -0.2431(2) 0.0743(14) Uani 1 1 d .
O37 O 0.26479(16) 0.40476(13) -0.0905(2) 0.0708(13) Uani 1 1 d .
H37A H 0.2721 0.3920 -0.0621 0.106 Uiso 1 1 d R
H37B H 0.2791 0.3984 -0.1179 0.106 Uiso 1 1 d R
O38 O 0.2592(3) 0.61589(16) -0.0370(3) 0.138(3) Uani 1 1 d .
H38A H 0.2750 0.6218 -0.0110 0.208 Uiso 1 1 d R
H38B H 0.2352 0.6252 -0.0373 0.208 Uiso 1 1 d R
O39 O 0.18776(19) 0.66609(19) 0.44862(18) 0.0939(19) Uani 1 1 d .
H39D H 0.1957 0.6427 0.4560 0.141 Uiso 1 1 d R
H39E H 0.1645 0.6720 0.4600 0.141 Uiso 1 1 d R
O40 O 0.2304(2) 0.7239(2) 0.1711(2) 0.113(2) Uani 1 1 d .
H40A H 0.2129 0.7395 0.1581 0.170 Uiso 1 1 d R
H40B H 0.2365 0.7044 0.1504 0.170 Uiso 1 1 d R
O41 O -0.08320(13) 0.75626(15) -0.10430(19) 0.0649(12) Uani 1 1 d .
H41A H -0.0877 0.7762 -0.1252 0.097 Uiso 1 1 d R
H41B H -0.0928 0.7350 -0.1188 0.097 Uiso 1 1 d R
O42 O 0.12610(15) 0.7347(3) -0.0376(2) 0.132(3) Uani 1 1 d .
H42A H 0.1290 0.7104 -0.0271 0.197 Uiso 1 1 d R
H42B H 0.1320 0.7514 -0.0125 0.197 Uiso 1 1 d R

loop_
_atom_site_aniso_label
_atom_site_aniso_U_11
_atom_site_aniso_U_22
_atom_site_aniso_U_33
_atom_site_aniso_U_23
_atom_site_aniso_U_13
_atom_site_aniso_U_12
Cu1 0.0808(6) 0.0494(4) 0.0524(4) -0.0019(4) -0.0028(4) 0.0007(4)
Cu2 0.1062(7) 0.0531(5) 0.0546(5) -0.0023(4) -0.0050(5) 0.0007(5)
Cu3 0.0695(5) 0.0702(5) 0.0453(4) 0.0028(4) 0.0029(4) 0.0011(4)
Cu4 0.0658(5) 0.0662(5) 0.0459(4) 0.0036(4) 0.0026(4) 0.0033(4)
Cu5 0.0505(4) 0.0794(6) 0.0501(4) -0.0008(4) -0.0038(3) 0.0014(4)
Cu6 0.0500(4) 0.0922(6) 0.0544(5) 0.0010(5) -0.0032(4) 0.0019(4)
C1 0.098(6) 0.055(4) 0.052(4) -0.004(3) 0.000(4) 0.028(4)
C2 0.081(5) 0.076(5) 0.070(5) -0.005(4) -0.007(4) 0.021(4)
C3 0.100(7) 0.159(10) 0.058(5) -0.023(5) -0.015(5) 0.047(7)
C4 0.074(5) 0.088(6) 0.071(5) 0.001(4) -0.004(4) 0.019(5)
C5 0.073(4) 0.063(4) 0.056(4) -0.001(3) -0.010(4) 0.008(4)
C6 0.078(5) 0.057(4) 0.059(4) -0.002(3) 0.000(4) -0.004(4)
C7 0.082(5) 0.065(4) 0.046(4) 0.006(3) -0.005(3) 0.011(4)
C8 0.075(5) 0.082(5) 0.058(4) 0.007(4) -0.003(4) -0.017(4)
C9 0.052(4) 0.070(4) 0.067(4) 0.001(4) -0.001(3) -0.006(3)
C10 0.070(4) 0.069(4) 0.047(3) -0.002(3) -0.008(3) -0.001(4)
C11 0.082(6) 0.064(4) 0.065(5) -0.013(4) -0.007(4) -0.010(4)
C12 0.124(7) 0.067(5) 0.084(5) -0.012(4) -0.035(5) 0.040(5)
C13 0.098(6) 0.071(5) 0.052(4) 0.010(4) -0.016(4) 0.002(4)
C14 0.090(5) 0.065(4) 0.047(4) 0.003(3) -0.010(4) 0.002(4)
C15 0.062(4) 0.059(4) 0.072(5) -0.013(4) -0.006(4) -0.005(3)
C16 0.092(6) 0.088(5) 0.053(4) -0.005(4) 0.010(4) 0.005(5)
C17 0.062(4) 0.067(4) 0.070(5) 0.005(4) -0.001(3) 0.011(3)
C18 0.069(5) 0.067(4) 0.047(4) -0.002(3) 0.001(3) 0.007(4)
C19 0.089(5) 0.047(4) 0.059(4) 0.000(3) -0.009(4) 0.001(4)
C20 0.090(5) 0.075(5) 0.044(4) 0.003(3) -0.009(4) -0.015(4)
C21 0.084(6) 0.135(8) 0.051(4) -0.004(5) 0.000(4) 0.004(5)
C22 0.082(6) 0.070(5) 0.086(6) 0.010(4) -0.015(5) -0.012(4)
C23 0.061(4) 0.074(5) 0.061(4) -0.001(4) -0.004(3) 0.003(4)
C24 0.095(6) 0.087(6) 0.061(4) -0.007(4) 0.009(4) -0.004(5)
C25 0.082(5) 0.074(5) 0.060(4) -0.001(4) -0.002(4) -0.015(4)
C26 0.097(6) 0.083(5) 0.059(4) 0.014(4) -0.002(4) -0.027(5)
C27 0.071(5) 0.068(4) 0.066(4) 0.014(4) -0.004(4) -0.009(4)
C28 0.078(5) 0.079(5) 0.058(4) 0.011(4) -0.012(4) 0.009(4)
C29 0.102(7) 0.074(5) 0.092(6) -0.005(5) 0.017(6) -0.011(5)
C30 0.136(5) 0.099(4) 0.095(4) -0.025(3) 0.038(4) -0.030(4)
C31 0.136(5) 0.099(4) 0.095(4) -0.025(3) 0.038(4) -0.030(4)
C32 0.136(5) 0.099(4) 0.095(4) -0.025(3) 0.038(4) -0.030(4)
C33 0.074(5) 0.063(4) 0.059(4) 0.011(4) -0.005(4) 0.008(4)
C34 0.089(6) 0.107(8) 0.142(9) -0.051(7) -0.005(6) 0.008(6)
C35 0.068(5) 0.076(5) 0.072(5) -0.011(4) -0.004(4) 0.019(4)
C36 0.077(5) 0.063(4) 0.065(5) -0.003(4) -0.015(4) 0.004(4)
C37 0.042(3) 0.059(4) 0.071(5) -0.003(4) 0.001(3) -0.002(3)
C38 0.056(4) 0.072(5) 0.093(6) -0.003(4) 0.008(4) -0.003(4)
C39 0.086(6) 0.069(5) 0.123(8) 0.011(5) -0.016(6) -0.024(4)
C40 0.065(4) 0.070(4) 0.049(4) 0.004(3) 0.005(3) -0.012(3)
C41 0.054(4) 0.068(4) 0.057(4) -0.008(3) 0.012(3) -0.012(3)
C42 0.067(4) 0.070(5) 0.059(4) -0.002(4) -0.001(3) 0.007(4)
C43 0.075(5) 0.070(5) 0.051(4) 0.002(3) -0.004(3) -0.006(4)
C44 0.082(5) 0.084(5) 0.063(4) 0.017(4) -0.001(4) 0.010(4)
C45 0.060(4) 0.067(4) 0.057(4) 0.008(3) -0.004(3) -0.015(3)
C46 0.061(4) 0.067(4) 0.057(4) -0.008(3) 0.001(3) -0.013(3)
C47 0.081(5) 0.102(7) 0.051(4) 0.019(4) -0.015(4) -0.029(5)
C48 0.138(8) 0.119(7) 0.043(4) 0.008(4) -0.028(5) -0.045(6)
C49 0.081(5) 0.078(5) 0.059(4) -0.008(4) 0.002(4) -0.032(4)
C50 0.071(4) 0.061(4) 0.060(4) -0.002(3) -0.017(4) -0.007(4)
C51 0.052(4) 0.072(4) 0.064(4) 0.001(4) 0.001(3) -0.013(3)
C52 0.130(8) 0.112(7) 0.070(5) 0.011(5) -0.018(6) -0.017(6)
C53 0.062(4) 0.094(6) 0.069(5) 0.004(4) -0.020(4) 0.002(4)
C54 0.075(5) 0.088(5) 0.045(4) 0.006(4) 0.001(4) -0.012(4)
C55 0.093(6) 0.056(4) 0.058(4) 0.004(3) 0.006(4) -0.002(4)
C56 0.073(5) 0.093(6) 0.084(6) 0.008(5) 0.016(4) 0.004(4)
C57 0.154(10) 0.073(6) 0.189(13) 0.030(7) 0.094(10) -0.009(6)
C58 0.066(5) 0.059(4) 0.085(5) -0.009(4) 0.006(4) 0.009(4)
C59 0.081(5) 0.056(4) 0.053(4) -0.002(3) -0.005(3) -0.001(4)
C60 0.067(5) 0.074(5) 0.078(5) 0.005(4) -0.012(4) 0.007(4)
C61 0.076(5) 0.051(4) 0.055(4) -0.001(3) -0.005(3) 0.000(3)
C62 0.067(4) 0.053(4) 0.053(4) 0.000(3) -0.005(3) 0.000(3)
C63 0.062(4) 0.050(3) 0.052(3) 0.000(3) -0.002(3) 0.008(3)
C64 0.070(4) 0.055(4) 0.052(3) 0.010(3) 0.001(3) 0.007(3)
C65 0.065(4) 0.061(4) 0.062(4) 0.004(3) -0.009(4) 0.012(3)
C66 0.079(5) 0.071(5) 0.078(5) 0.017(4) -0.017(4) -0.005(4)
C67 0.084(5) 0.050(4) 0.071(4) 0.018(3) -0.026(4) -0.007(3)
C68 0.058(4) 0.056(4) 0.087(5) -0.001(4) -0.012(4) 0.004(3)
C69 0.080(5) 0.053(4) 0.046(4) -0.003(3) -0.003(3) 0.003(4)
C70 0.107(6) 0.055(4) 0.053(4) 0.011(3) 0.009(4) 0.013(4)
C71 0.046(3) 0.056(3) 0.052(3) 0.009(3) 0.004(3) 0.005(3)
C72 0.067(4) 0.048(4) 0.057(4) 0.000(3) -0.004(3) 0.007(3)
N1 0.097(5) 0.076(4) 0.064(4) -0.008(3) -0.004(4) 0.014(4)
N2 0.103(5) 0.060(4) 0.057(3) 0.015(3) -0.014(3) -0.014(3)
N3 0.080(4) 0.072(4) 0.049(3) 0.012(3) -0.002(3) 0.002(3)
N4 0.095(5) 0.066(4) 0.061(4) 0.003(3) -0.009(3) -0.002(3)
N5 0.102(5) 0.088(5) 0.083(5) -0.005(4) 0.026(4) -0.026(4)
N6 0.077(4) 0.062(4) 0.072(4) -0.014(3) -0.008(3) -0.011(3)
N7 0.048(3) 0.063(3) 0.068(4) -0.003(3) -0.002(3) -0.001(3)
N8 0.094(5) 0.075(4) 0.059(4) -0.004(3) 0.009(3) -0.022(4)
N9 0.098(5) 0.089(5) 0.051(3) 0.002(3) -0.012(3) -0.010(4)
N10 0.092(5) 0.064(4) 0.077(4) -0.007(3) 0.014(4) -0.001(3)
N11 0.070(4) 0.061(4) 0.071(4) 0.018(3) -0.014(3) -0.006(3)
N12 0.070(4) 0.055(3) 0.053(3) 0.002(2) -0.008(3) 0.000(3)
O1 0.081(3) 0.068(3) 0.060(3) -0.006(2) -0.001(3) -0.011(3)
O2 0.102(4) 0.082(4) 0.067(3) -0.011(3) 0.001(3) 0.022(3)
O3 0.110(4) 0.084(4) 0.068(3) -0.012(3) -0.003(3) 0.021(3)
O4 0.094(4) 0.063(3) 0.047(3) -0.002(2) -0.001(2) 0.004(3)
O5 0.072(3) 0.065(3) 0.049(2) -0.003(2) -0.004(2) -0.004(2)
O6 0.116(5) 0.089(4) 0.075(4) -0.029(3) 0.014(4) -0.004(3)
O7 0.063(3) 0.084(3) 0.067(3) 0.005(3) -0.004(2) 0.015(3)
O8 0.064(3) 0.082(3) 0.057(3) 0.009(2) 0.004(2) 0.010(3)
O9 0.074(3) 0.098(4) 0.096(4) -0.021(3) -0.036(3) -0.003(3)
O10 0.106(4) 0.058(3) 0.060(3) -0.001(2) -0.003(3) -0.009(3)
O11 0.089(4) 0.077(3) 0.054(3) -0.014(2) -0.001(3) -0.012(3)
O12 0.094(5) 0.120(6) 0.138(6) -0.059(5) -0.005(4) 0.013(4)
O13 0.080(3) 0.082(3) 0.070(3) -0.019(3) 0.014(3) -0.018(3)
O14 0.065(3) 0.105(4) 0.073(3) -0.010(3) 0.013(3) -0.023(3)
O15 0.094(4) 0.159(7) 0.104(5) -0.071(5) 0.009(4) -0.046(4)
O16 0.078(3) 0.077(3) 0.058(3) -0.003(2) -0.009(3) 0.020(3)
O17 0.056(3) 0.074(3) 0.062(3) -0.001(2) -0.003(2) 0.015(2)
O18 0.111(4) 0.073(3) 0.056(3) -0.007(3) 0.010(3) -0.012(3)
O19 0.058(3) 0.077(3) 0.071(3) 0.013(3) 0.003(2) 0.008(2)
O20 0.057(3) 0.068(3) 0.074(3) 0.005(3) 0.010(3) 0.013(2)
O21 0.073(3) 0.071(3) 0.055(3) 0.006(2) 0.001(2) -0.016(2)
O22 0.081(3) 0.057(3) 0.057(3) -0.005(2) -0.005(2) -0.013(2)
O23 0.090(4) 0.056(3) 0.056(3) -0.005(2) -0.003(2) -0.015(2)
O24 0.107(5) 0.073(4) 0.099(4) 0.022(3) -0.034(4) -0.017(3)
O25 0.066(3) 0.087(3) 0.060(3) -0.012(3) -0.017(2) 0.006(3)
O26 0.061(3) 0.084(3) 0.059(3) -0.002(3) -0.007(2) 0.008(3)
O27 0.069(3) 0.113(4) 0.058(3) 0.010(3) -0.004(3) -0.012(3)
O28 0.062(3) 0.072(3) 0.069(3) -0.008(2) 0.013(2) 0.002(3)
O29 0.055(3) 0.087(3) 0.062(3) 0.006(3) 0.006(2) 0.010(3)
O30 0.076(4) 0.104(4) 0.112(5) 0.029(4) 0.009(3) 0.013(3)
O31 0.079(3) 0.060(3) 0.063(3) 0.018(2) 0.007(3) -0.003(3)
O32 0.069(3) 0.069(3) 0.055(3) 0.012(2) -0.010(2) -0.014(2)
O33 0.102(4) 0.067(3) 0.083(4) 0.025(3) 0.010(3) 0.009(3)
O34 0.081(3) 0.045(2) 0.054(3) -0.0008(19) -0.011(2) 0.002(2)
O35 0.089(3) 0.045(2) 0.063(3) 0.002(2) -0.006(3) 0.005(2)
O36 0.082(3) 0.052(3) 0.088(4) 0.007(3) 0.006(3) 0.009(3)
O37 0.099(4) 0.057(3) 0.056(3) 0.009(2) 0.003(3) 0.012(3)
O38 0.226(9) 0.041(3) 0.148(6) -0.032(3) -0.058(6) 0.024(4)
O39 0.116(5) 0.124(5) 0.041(2) 0.001(3) 0.007(3) -0.056(4)
O40 0.108(5) 0.173(7) 0.059(3) 0.020(4) -0.002(3) -0.032(5)
O41 0.057(3) 0.075(3) 0.063(3) 0.003(2) 0.001(2) -0.005(2)
O42 0.044(3) 0.278(10) 0.073(4) 0.024(5) -0.003(3) 0.013(4)

loop_
_atom_type_symbol
_atom_type_description
_atom_type_scat_dispersion_real
_atom_type_scat_dispersion_imag
_atom_type_scat_source
C C 0.0033 0.0016 'International Tables Vol C Tables 4.2.6.8 and 6.1.1.4'
H H 0.0000 0.0000 'International Tables Vol C Tables 4.2.6.8 and 6.1.1.4'
N N 0.0061 0.0033 'International Tables Vol C Tables 4.2.6.8 and 6.1.1.4'
O O 0.0106 0.0060 'International Tables Vol C Tables 4.2.6.8 and 6.1.1.4'
Cu Cu 0.3201 1.2651 'International Tables Vol C Tables 4.2.6.8 and 6.1.1.4'

loop_
_geom_angle_atom_site_label_1
_geom_angle_atom_site_label_2
_geom_angle_atom_site_label_3
_geom_angle
_geom_angle_site_symmetry_1
_geom_angle_site_symmetry_3
O34 Cu1 O10 169.47(19) . .
O34 Cu1 O1 88.6(2) . .
O10 Cu1 O1 88.6(2) . .
O34 Cu1 O13 90.7(2) . 8_665
O10 Cu1 O13 89.9(2) . 8_665
O1 Cu1 O13 167.7(2) . 8_665
O34 Cu1 O37 97.98(18) . .
O10 Cu1 O37 92.41(19) . .
O1 Cu1 O37 96.0(2) . .
O13 Cu1 O37 96.3(2) 8_665 .
O34 Cu1 Cu2 84.66(12) . .
O10 Cu1 Cu2 84.95(14) . .
O1 Cu1 Cu2 84.01(14) . .
O13 Cu1 Cu2 83.66(17) 8_665 .
O37 Cu1 Cu2 177.36(14) . .
O14 Cu2 O11 89.0(2) 8_665 .
O14 Cu2 O35 90.0(2) 8_665 .
O11 Cu2 O35 165.8(2) . .
O14 Cu2 O2 166.9(2) 8_665 .
O11 Cu2 O2 89.5(2) . .
O35 Cu2 O2 88.2(2) . .
O14 Cu2 O38 95.5(3) 8_665 .
O11 Cu2 O38 96.0(2) . .
O35 Cu2 O38 98.2(2) . .
O2 Cu2 O38 97.6(3) . .
O14 Cu2 Cu1 83.34(16) 8_665 .
O11 Cu2 Cu1 82.62(15) . .
O35 Cu2 Cu1 83.18(13) . .
O2 Cu2 Cu1 83.53(17) . .
O38 Cu2 Cu1 178.2(2) . .
O16 Cu3 O19 167.9(2) . .
O16 Cu3 O31 89.7(2) . 8_665
O19 Cu3 O31 90.1(2) . 8_665
O16 Cu3 O4 89.2(2) . .
O19 Cu3 O4 88.5(2) . .
O31 Cu3 O4 168.1(2) 8_665 .
O16 Cu3 O39 93.2(2) . .
O19 Cu3 O39 98.9(2) . .
O31 Cu3 O39 96.7(2) 8_665 .
O4 Cu3 O39 95.2(2) . .
O16 Cu3 Cu4 84.79(15) . .
O19 Cu3 Cu4 83.13(15) . .
O31 Cu3 Cu4 84.67(14) 8_665 .
O4 Cu3 Cu4 83.44(14) . .
O39 Cu3 Cu4 177.6(2) . .
O32 Cu4 O17 89.8(2) 8_665 .
O32 Cu4 O20 89.8(2) 8_665 .
O17 Cu4 O20 166.1(2) . .
O32 Cu4 O5 167.56(19) 8_665 .
O17 Cu4 O5 89.1(2) . .
O20 Cu4 O5 88.3(2) . .
O32 Cu4 O40 94.5(2) 8_665 .
O17 Cu4 O40 97.9(2) . .
O20 Cu4 O40 96.0(2) . .
O5 Cu4 O40 97.9(2) . .
O32 Cu4 Cu3 83.47(14) 8_665 .
O17 Cu4 Cu3 82.52(14) . .
O20 Cu4 Cu3 83.61(15) . .
O5 Cu4 Cu3 84.11(13) . .
O40 Cu4 Cu3 178.0(2) . .
O22 Cu5 O7 169.8(2) 8_665 .
O22 Cu5 O25 88.3(2) 8_665 .
O7 Cu5 O25 89.8(2) . .
O22 Cu5 O28 90.9(2) 8_665 .
O7 Cu5 O28 89.2(2) . .
O25 Cu5 O28 169.6(2) . .
O22 Cu5 O41 95.76(19) 8_665 .
O7 Cu5 O41 94.37(19) . .
O25 Cu5 O41 93.5(2) . .
O28 Cu5 O41 96.9(2) . .
O22 Cu5 Cu6 83.92(14) 8_665 .
O7 Cu5 Cu6 85.91(15) . .
O25 Cu5 Cu6 84.13(14) . .
O28 Cu5 Cu6 85.42(15) . .
O41 Cu5 Cu6 177.65(14) . .
O29 Cu6 O26 166.0(2) . .
O29 Cu6 O8 90.3(2) . .
O26 Cu6 O8 89.4(2) . .
O29 Cu6 O23 89.1(2) . 8_665
O26 Cu6 O23 88.0(2) . 8_665
O8 Cu6 O23 167.0(2) . 8_665
O29 Cu6 O42 93.8(3) . .
O26 Cu6 O42 100.1(3) . .
O8 Cu6 O42 96.2(2) . .
O23 Cu6 O42 96.8(2) 8_665 .
O29 Cu6 Cu5 82.38(14) . .
O26 Cu6 Cu5 83.74(15) . .
O8 Cu6 Cu5 82.40(14) . .
O23 Cu6 Cu5 84.63(14) 8_665 .
O42 Cu6 Cu5 175.9(2) . .
O2 C1 O1 121.8(7) . .
O2 C1 C2 118.1(6) . .
O1 C1 C2 119.9(7) . .
N1 C2 C1 112.7(7) . .
N1 C2 C3 112.6(7) . .
C1 C2 C3 109.4(7) . .
N1 C2 H2 107.3 . .
C1 C2 H2 107.3 . .
C3 C2 H2 107.3 . .
C2 C3 H3A 109.5 . .
C2 C3 H3B 109.5 . .
H3A C3 H3B 109.5 . .
C2 C3 H3C 109.5 . .
H3A C3 H3C 109.5 . .
H3B C3 H3C 109.5 . .
O3 C4 N1 121.7(8) . .
O3 C4 C5 119.1(7) . .
N1 C4 C5 119.1(7) . .
C10 C5 C6 118.9(7) . .
C10 C5 C4 122.4(6) . .
C6 C5 C4 118.7(7) . .
C7 C6 C5 118.9(7) . .
C7 C6 H6 120.5 . .
C5 C6 H6 120.5 . .
C6 C7 C8 123.4(7) . .
C6 C7 C11 121.0(7) . .
C8 C7 C11 115.5(7) . .
C9 C8 C7 115.7(7) . .
C9 C8 H8 122.2 . .
C7 C8 H8 122.2 . .
C10 C9 C8 121.3(7) . .
C10 C9 C15 117.9(6) . .
C8 C9 C15 120.8(7) . .
C9 C10 C5 121.6(6) . .
C9 C10 H10 119.2 . .
C5 C10 H10 119.2 . .
O6 C11 N2 122.1(8) . .
O6 C11 C7 124.1(8) . .
N2 C11 C7 113.8(7) . .
C13 C12 H12A 109.5 . .
C13 C12 H12B 109.5 . .
H12A C12 H12B 109.5 . .
C13 C12 H12C 109.5 . .
H12A C12 H12C 109.5 . .
H12B C12 H12C 109.5 . .
N2 C13 C14 111.7(6) . .
N2 C13 C12 108.5(7) . .
C14 C13 C12 108.4(7) . .
N2 C13 H13 109.4 . .
C14 C13 H13 109.4 . .
C12 C13 H13 109.4 . .
O5 C14 O4 124.7(7) . .
O5 C14 C13 120.2(6) . .
O4 C14 C13 115.1(6) . .
O9 C15 N3 122.5(7) . .
O9 C15 C9 121.4(7) . .
N3 C15 C9 116.1(6) . .
C17 C16 H16A 109.5 . .
C17 C16 H16B 109.5 . .
H16A C16 H16B 109.5 . .
C17 C16 H16C 109.5 . .
H16A C16 H16C 109.5 . .
H16B C16 H16C 109.5 . .
N3 C17 C18 112.8(6) . .
N3 C17 C16 110.9(6) . .
C18 C17 C16 111.6(6) . .
N3 C17 H17 107.1 . .
C18 C17 H17 107.1 . .
C16 C17 H17 107.1 . .
O7 C18 O8 125.3(6) . .
O7 C18 C17 118.2(6) . .
O8 C18 C17 116.4(6) . .
O10 C19 O11 124.4(6) . .
O10 C19 C20 117.3(6) . .
O11 C19 C20 117.9(6) . .
N4 C20 C21 110.6(7) . .
N4 C20 C19 110.3(6) . .
C21 C20 C19 109.4(7) . .
N4 C20 H20 108.8 . .
C21 C20 H20 108.8 . .
C19 C20 H20 108.8 . .
C20 C21 H21A 109.5 . .
C20 C21 H21B 109.5 . .
H21A C21 H21B 109.5 . .
C20 C21 H21C 109.5 . .
H21A C21 H21C 109.5 . .
H21B C21 H21C 109.5 . .
O12 C22 N4 121.0(8) . .
O12 C22 C23 122.8(8) . .
N4 C22 C23 116.0(8) . .
C24 C23 C28 118.6(8) . .
C24 C23 C22 118.4(7) . .
C28 C23 C22 122.9(7) . .
C23 C24 C25 122.0(8) . .
C23 C24 H24 119.0 . .
C25 C24 H24 119.0 . .
C24 C25 C26 117.5(8) . .
C24 C25 C29 122.9(8) . .
C26 C25 C29 119.5(7) . .
C27 C26 C25 121.5(8) . .
C27 C26 H26 119.3 . .
C25 C26 H26 119.3 . .
C28 C27 C26 118.0(8) . .
C28 C27 C33 120.1(7) . .
C26 C27 C33 121.6(7) . .
C27 C28 C23 122.2(8) . .
C27 C28 H28 118.9 . .
C23 C28 H28 118.9 . .
O15 C29 N5 125.3(9) . .
O15 C29 C25 116.8(8) . .
N5 C29 C25 117.8(9) . .
C31 C30 H30A 109.5 . .
C31 C30 H30B 109.5 . .
H30A C30 H30B 109.5 . .
C31 C30 H30C 109.5 . .
H30A C30 H30C 109.5 . .
H30B C30 H30C 109.5 . .
N5 C31 C30 111.5(8) . .
N5 C31 C32 111.9(9) . .
C30 C31 C32 106.7(8) . .
N5 C31 H31 108.9 . .
C30 C31 H31 108.9 . .
C32 C31 H31 108.9 . .
O14 C32 O13 131.2(10) . .
O14 C32 C31 116.9(10) . .
O13 C32 C31 112.0(11) . .
O18 C33 N6 122.8(7) . .
O18 C33 C27 119.9(7) . .
N6 C33 C27 117.4(7) . .
C35 C34 H34A 109.5 . .
C35 C34 H34B 109.5 . .
H34A C34 H34B 109.5 . .
C35 C34 H34C 109.5 . .
H34A C34 H34C 109.5 . .
H34B C34 H34C 109.5 . .
N6 C35 C34 111.3(8) . .
N6 C35 C36 110.2(6) . .
C34 C35 C36 112.1(7) . .
N6 C35 H35 107.7 . .
C34 C35 H35 107.7 . .
C36 C35 H35 107.7 . .
O17 C36 O16 125.6(7) . .
O17 C36 C35 117.5(7) . .
O16 C36 C35 116.2(7) . .
O20 C37 O19 128.5(6) . .
O20 C37 C38 116.6(6) . .
O19 C37 C38 114.8(6) . .
N7 C38 C39 111.9(7) . .
N7 C38 C37 109.1(6) . .
C39 C38 C37 105.8(6) . .
N7 C38 H38 110.0 . .
C39 C38 H38 110.0 . .
C37 C38 H38 110.0 . .
C38 C39 H39A 109.5 . .
C38 C39 H39B 109.5 . .
H39A C39 H39B 109.5 . .
C38 C39 H39C 109.5 . .
H39A C39 H39C 109.5 . .
H39B C39 H39C 109.5 . .
O21 C40 N7 122.0(6) . .
O21 C40 C41 118.0(6) . .
N7 C40 C41 120.0(6) . .
C42 C41 C46 121.0(7) . .
C42 C41 C40 118.9(6) . .
C46 C41 C40 120.0(6) . .
C41 C42 C43 120.5(7) . .
C41 C42 H42 119.8 . .
C43 C42 H42 119.8 . .
C42 C43 C44 118.2(7) . .
C42 C43 C47 124.7(7) . .
C44 C43 C47 117.0(7) . .
C45 C44 C43 120.9(7) . .
C45 C44 H44 119.5 . .
C43 C44 H44 119.5 . .
C44 C45 C46 120.7(7) . .
C44 C45 C51 121.1(6) . .
C46 C45 C51 118.2(6) . .
C45 C46 C41 118.7(6) . .
C45 C46 H46 120.7 . .
C41 C46 H46 120.7 . .
O24 C47 N8 122.1(8) . .
O24 C47 C43 123.0(7) . .
N8 C47 C43 114.9(8) . .
C49 C48 H48A 109.5 . .
C49 C48 H48B 109.5 . .
H48A C48 H48B 109.5 . .
C49 C48 H48C 109.5 . .
H48A C48 H48C 109.5 . .
H48B C48 H48C 109.5 . .
N8 C49 C48 109.3(7) . .
N8 C49 C50 110.9(6) . .
C48 C49 C50 109.1(7) . .
N8 C49 H49 109.2 . .
C48 C49 H49 109.2 . .
C50 C49 H49 109.2 . .
O23 C50 O22 127.9(7) . .
O23 C50 C49 116.9(6) . .
O22 C50 C49 115.1(6) . .
O27 C51 N9 124.4(7) . .
O27 C51 C45 119.2(6) . .
N9 C51 C45 116.4(6) . .
C53 C52 H52A 109.5 . .
C53 C52 H52B 109.5 . .
H52A C52 H52B 109.5 . .
C53 C52 H52C 109.5 . .
H52A C52 H52C 109.5 . .
H52B C52 H52C 109.5 . .
N9 C53 C52 110.0(7) . .
N9 C53 C54 114.9(7) . .
C52 C53 C54 105.3(7) . .
N9 C53 H53 108.8 . .
C52 C53 H53 108.8 . .
C54 C53 H53 108.8 . .
O26 C54 O25 125.7(8) . .
O26 C54 C53 117.4(7) . .
O25 C54 C53 116.9(7) . .
O28 C55 O29 126.4(7) . .
O28 C55 C56 116.9(7) . .
O29 C55 C56 116.7(7) . .
N10 C56 C55 114.8(7) . .
N10 C56 C57 105.1(7) . .
C55 C56 C57 109.0(8) . .
N10 C56 H56 109.3 . .
C55 C56 H56 109.3 . .
C57 C56 H56 109.3 . .
C56 C57 H57A 109.5 . .
C56 C57 H57B 109.5 . .
H57A C57 H57B 109.5 . .
C56 C57 H57C 109.5 . .
H57A C57 H57C 109.5 . .
H57B C57 H57C 109.5 . .
O30 C58 N10 120.4(7) . .
O30 C58 C59 121.9(7) . .
N10 C58 C59 117.7(7) . .
C64 C59 C60 120.1(7) . .
C64 C59 C58 122.8(7) . .
C60 C59 C58 117.1(7) . .
C61 C60 C59 120.2(7) . .
C61 C60 H60 119.9 . .
C59 C60 H60 119.9 . .
C60 C61 C62 119.6(7) . .
C60 C61 C65 120.9(7) . .
C62 C61 C65 119.5(7) . .
C63 C62 C61 117.7(7) . .
C63 C62 H62 121.2 . .
C61 C62 H62 121.2 . .
C64 C63 C62 121.6(6) . .
C64 C63 C69 118.1(6) . .
C62 C63 C69 120.3(6) . .
C59 C64 C63 120.8(6) . .
C59 C64 H64 119.6 . .
C63 C64 H64 119.6 . .
O33 C65 N11 121.1(7) . .
O33 C65 C61 118.6(6) . .
N11 C65 C61 120.3(7) . .
C67 C66 H66A 109.5 . .
C67 C66 H66B 109.5 . .
H66A C66 H66B 109.5 . .
C67 C66 H66C 109.5 . .
H66A C66 H66C 109.5 . .
H66B C66 H66C 109.5 . .
N11 C67 C66 109.4(7) . .
N11 C67 C68 112.4(6) . .
C66 C67 C68 109.2(6) . .
N11 C67 H67 108.6 . .
C66 C67 H67 108.6 . .
C68 C67 H67 108.6 . .
O31 C68 O32 125.1(7) . .
O31 C68 C67 117.3(7) . .
O32 C68 C67 117.5(7) . .
O36 C69 N12 123.6(6) . .
O36 C69 C63 119.2(7) . .
N12 C69 C63 117.0(6) . .
C71 C70 H70A 109.5 . .
C71 C70 H70B 109.5 . .
H70A C70 H70B 109.5 . .
C71 C70 H70C 109.5 . .
H70A C70 H70C 109.5 . .
H70B C70 H70C 109.5 . .
N12 C71 C70 109.4(5) . .
N12 C71 C72 111.5(5) . .
C70 C71 C72 110.5(5) . .
N12 C71 H71 108.5 . .
C70 C71 H71 108.5 . .
C72 C71 H71 108.5 . .
O35 C72 O34 126.2(6) . .
O35 C72 C71 120.3(6) . .
O34 C72 C71 113.5(6) . .
C4 N1 C2 122.4(7) . .
C4 N1 H1A 106.4 . .
C2 N1 H1A 105.9 . .
C11 N2 C13 121.6(7) . .
C11 N2 H2A 106.1 . .
C13 N2 H2A 106.5 . .
C15 N3 C17 120.5(6) . .
C15 N3 H3D 106.6 . .
C17 N3 H3D 106.6 . .
C22 N4 C20 121.4(7) . .
C22 N4 H4A 106.6 . .
C20 N4 H4A 106.6 . .
C29 N5 C31 117.4(9) . .
C29 N5 H5A 107.4 . .
C31 N5 H5A 107.3 . .
C33 N6 C35 121.3(7) . .
C33 N6 H6A 106.5 . .
C35 N6 H6A 106.5 . .
C40 N7 C38 122.1(6) . .
C40 N7 H7A 106.5 . .
C38 N7 H7A 106.4 . .
C47 N8 C49 119.9(7) . .
C47 N8 H8A 107.0 . .
C49 N8 H8A 107.2 . .
C51 N9 C53 118.3(7) . .
C51 N9 H9A 106.8 . .
C53 N9 H9A 107.2 . .
C58 N10 C56 121.5(7) . .
C58 N10 H10A 106.6 . .
C56 N10 H10A 106.3 . .
C65 N11 C67 122.6(7) . .
C65 N11 H11A 106.3 . .
C67 N11 H11A 106.4 . .
C69 N12 C71 119.7(5) . .
C69 N12 H12D 106.8 . .
C71 N12 H12D 107.1 . .
C1 O1 Cu1 124.2(5) . .
C1 O2 Cu2 124.1(5) . .
C14 O4 Cu3 121.4(5) . .
C14 O5 Cu4 123.0(4) . .
C18 O7 Cu5 120.6(5) . .
C18 O8 Cu6 124.1(4) . .
C19 O10 Cu1 121.5(5) . .
C19 O11 Cu2 123.9(4) . .
C32 O13 Cu1 118.6(7) . 8_665
C32 O14 Cu2 120.8(6) . 8_665
C36 O16 Cu3 120.7(5) . .
C36 O17 Cu4 123.2(5) . .
C37 O19 Cu3 120.9(4) . .
C37 O20 Cu4 120.7(5) . .
C50 O22 Cu5 122.1(5) . 8_665
C50 O23 Cu6 119.6(5) . 8_665
C54 O25 Cu5 121.9(5) . .
C54 O26 Cu6 122.8(5) . .
C55 O28 Cu5 119.5(5) . .
C55 O29 Cu6 123.9(5) . .
C68 O31 Cu3 120.8(5) . 8_665
C68 O32 Cu4 123.0(4) . 8_665
C72 O34 Cu1 120.5(4) . .
C72 O35 Cu2 123.2(4) . .
Cu1 O37 H37A 112.4 . .
Cu1 O37 H37B 112.2 . .
H37A O37 H37B 111.5 . .
Cu2 O38 H38A 112.1 . .
Cu2 O38 H38B 111.3 . .
H38A O38 H38B 120.0 . .
Cu3 O39 H39D 113.7 . .
Cu3 O39 H39E 114.1 . .
H39D O39 H39E 115.6 . .
Cu4 O40 H40A 112.7 . .
Cu4 O40 H40B 113.4 . .
H40A O40 H40B 114.1 . .
Cu5 O41 H41A 112.8 . .
Cu5 O41 H41B 111.7 . .
H41A O41 H41B 109.1 . .
Cu6 O42 H42A 107.7 . .
Cu6 O42 H42B 107.1 . .
H42A O42 H42B 111.9 . .

loop_
_geom_bond_atom_site_label_1
_geom_bond_atom_site_label_2
_geom_bond_distance
_geom_bond_site_symmetry_2
Cu1 O34 1.969(4) .
Cu1 O10 1.971(5) .
Cu1 O1 1.973(5) .
Cu1 O13 1.989(5) 8_665
Cu1 O37 2.131(5) .
Cu1 Cu2 2.6324(12) .
Cu2 O14 1.968(6) 8_665
Cu2 O11 1.973(5) .
Cu2 O35 1.974(5) .
Cu2 O2 1.988(6) .
Cu2 O38 2.379(5) .
Cu3 O16 1.944(5) .
Cu3 O19 1.965(5) .
Cu3 O31 1.975(5) 8_665
Cu3 O4 1.999(5) .
Cu3 O39 2.222(5) .
Cu3 Cu4 2.6362(11) .
Cu4 O32 1.952(5) 8_665
Cu4 O17 1.956(5) .
Cu4 O20 1.962(5) .
Cu4 O5 1.986(5) .
Cu4 O40 2.361(5) .
Cu5 O22 1.964(5) 8_665
Cu5 O7 1.967(5) .
Cu5 O25 1.967(5) .
Cu5 O28 1.983(5) .
Cu5 O41 2.144(4) .
Cu5 Cu6 2.6292(11) .
Cu6 O29 1.956(6) .
Cu6 O26 1.960(5) .
Cu6 O8 1.966(5) .
Cu6 O23 1.996(5) 8_665
Cu6 O42 2.410(5) .
C1 O2 1.264(9) .
C1 O1 1.288(8) .
C1 C2 1.488(11) .
C2 N1 1.431(10) .
C2 C3 1.518(11) .
C2 H2 1.0000 .
C3 H3A 0.9800 .
C3 H3B 0.9800 .
C3 H3C 0.9800 .
C4 O3 1.256(10) .
C4 N1 1.307(10) .
C4 C5 1.511(11) .
C5 C10 1.393(10) .
C5 C6 1.414(10) .
C6 C7 1.346(10) .
C6 H6 0.9500 .
C7 C8 1.431(11) .
C7 C11 1.536(10) .
C8 C9 1.409(10) .
C8 H8 0.9500 .
C9 C10 1.357(10) .
C9 C15 1.520(10) .
C10 H10 0.9500 .
C11 O6 1.190(9) .
C11 N2 1.354(10) .
C12 C13 1.548(11) .
C12 H12A 0.9800 .
C12 H12B 0.9800 .
C12 H12C 0.9800 .
C13 N2 1.447(9) .
C13 C14 1.511(10) .
C13 H13 1.0000 .
C14 O5 1.242(8) .
C14 O4 1.293(8) .
C15 O9 1.201(8) .
C15 N3 1.315(9) .
C16 C17 1.512(10) .
C16 H16A 0.9800 .
C16 H16B 0.9800 .
C16 H16C 0.9800 .
C17 N3 1.451(9) .
C17 C18 1.509(10) .
C17 H17 1.0000 .
C18 O7 1.260(8) .
C18 O8 1.274(8) .
C19 O10 1.261(8) .
C19 O11 1.271(8) .
C19 C20 1.517(9) .
C20 N4 1.445(9) .
C20 C21 1.472(11) .
C20 H20 1.0000 .
C21 H21A 0.9800 .
C21 H21B 0.9800 .
C21 H21C 0.9800 .
C22 O12 1.214(10) .
C22 N4 1.356(10) .
C22 C23 1.498(11) .
C23 C24 1.362(11) .
C23 C28 1.390(10) .
C24 C25 1.399(11) .
C24 H24 0.9500 .
C25 C26 1.401(11) .
C25 C29 1.527(12) .
C26 C27 1.391(11) .
C26 H26 0.9500 .
C27 C28 1.371(11) .
C27 C33 1.493(11) .
C28 H28 0.9500 .
C29 O15 1.243(11) .
C29 N5 1.307(11) .
C30 C31 1.592(13) .
C30 H30A 0.9800 .
C30 H30B 0.9800 .
C30 H30C 0.9800 .
C31 N5 1.410(12) .
C31 C32 1.623(14) .
C31 H31 1.0000 .
C32 O14 1.194(13) .
C32 O13 1.240(13) .
C33 O18 1.217(9) .
C33 N6 1.295(9) .
C34 C35 1.482(13) .
C34 H34A 0.9800 .
C34 H34B 0.9800 .
C34 H34C 0.9800 .
C35 N6 1.454(9) .
C35 C36 1.528(11) .
C35 H35 1.0000 .
C36 O17 1.257(9) .
C36 O16 1.268(9) .
C37 O20 1.220(8) .
C37 O19 1.247(8) .
C37 C38 1.620(10) .
C38 N7 1.421(10) .
C38 C39 1.492(11) .
C38 H38 1.0000 .
C39 H39A 0.9800 .
C39 H39B 0.9800 .
C39 H39C 0.9800 .
C40 O21 1.277(8) .
C40 N7 1.316(9) .
C40 C41 1.492(10) .
C41 C42 1.353(10) .
C41 C46 1.412(9) .
C42 C43 1.390(10) .
C42 H42 0.9500 .
C43 C44 1.415(11) .
C43 C47 1.515(11) .
C44 C45 1.356(10) .
C44 H44 0.9500 .
C45 C46 1.378(10) .
C45 C51 1.533(10) .
C46 H46 0.9500 .
C47 O24 1.186(10) .
C47 N8 1.346(10) .
C48 C49 1.491(11) .
C48 H48A 0.9800 .
C48 H48B 0.9800 .
C48 H48C 0.9800 .
C49 N8 1.436(9) .
C49 C50 1.569(10) .
C49 H49 1.0000 .
C50 O23 1.252(8) .
C50 O22 1.262(8) .
C51 O27 1.202(8) .
C51 N9 1.334(9) .
C52 C53 1.523(12) .
C52 H52A 0.9800 .
C52 H52B 0.9800 .
C52 H52C 0.9800 .
C53 N9 1.422(9) .
C53 C54 1.527(11) .
C53 H53 1.0000 .
C54 O26 1.247(9) .
C54 O25 1.266(8) .
C55 O28 1.244(9) .
C55 O29 1.269(9) .
C55 C56 1.515(11) .
C56 N10 1.443(10) .
C56 C57 1.587(13) .
C56 H56 1.0000 .
C57 H57A 0.9800 .
C57 H57B 0.9800 .
C57 H57C 0.9800 .
C58 O30 1.259(9) .
C58 N10 1.329(10) .
C58 C59 1.501(11) .
C59 C64 1.344(9) .
C59 C60 1.397(11) .
C60 C61 1.385(11) .
C60 H60 0.9500 .
C61 C62 1.422(10) .
C61 C65 1.482(10) .
C62 C63 1.385(9) .
C62 H62 0.9500 .
C63 C64 1.377(9) .
C63 C69 1.536(9) .
C64 H64 0.9500 .
C65 O33 1.269(9) .
C65 N11 1.314(9) .
C66 C67 1.501(11) .
C66 H66A 0.9800 .
C66 H66B 0.9800 .
C66 H66C 0.9800 .
C67 N11 1.433(9) .
C67 C68 1.520(10) .
C67 H67 1.0000 .
C68 O31 1.262(9) .
C68 O32 1.294(9) .
C69 O36 1.241(8) .
C69 N12 1.357(9) .
C70 C71 1.475(10) .
C70 H70A 0.9800 .
C70 H70B 0.9800 .
C70 H70C 0.9800 .
C71 N12 1.460(8) .
C71 C72 1.523(9) .
C71 H71 1.0000 .
C72 O35 1.224(8) .
C72 O34 1.291(8) .
N1 H1A 0.9200 .
N2 H2A 0.9200 .
N3 H3D 0.9200 .
N4 H4A 0.9200 .
N5 H5A 0.9200 .
N6 H6A 0.9200 .
N7 H7A 0.9200 .
N8 H8A 0.9200 .
N9 H9A 0.9200 .
N10 H10A 0.9200 .
N11 H11A 0.9200 .
N12 H12D 0.9200 .
O13 Cu1 1.989(5) 8_665
O14 Cu2 1.968(6) 8_665
O22 Cu5 1.964(5) 8_665
O23 Cu6 1.996(5) 8_665
O31 Cu3 1.975(5) 8_665
O32 Cu4 1.952(5) 8_665
O37 H37A 0.8510 .
O37 H37B 0.8491 .
O38 H38A 0.8514 .
O38 H38B 0.8529 .
O39 H39D 0.8411 .
O39 H39E 0.8447 .
O40 H40A 0.8433 .
O40 H40B 0.8469 .
O41 H41A 0.8504 .
O41 H41B 0.8549 .
O42 H42A 0.8533 .
O42 H42B 0.8515 .

loop_
_geom_torsion_atom_site_label_1
_geom_torsion_atom_site_label_2
_geom_torsion_atom_site_label_3
_geom_torsion_atom_site_label_4
_geom_torsion
_geom_torsion_site_symmetry_1
_geom_torsion_site_symmetry_4
O34 Cu1 Cu2 O14 -80.4(2) . 8_665
O10 Cu1 Cu2 O14 101.4(2) . 8_665
O1 Cu1 Cu2 O14 -169.5(2) . 8_665
O13 Cu1 Cu2 O14 10.9(2) 8_665 8_665
O34 Cu1 Cu2 O11 -170.3(2) . .
O10 Cu1 Cu2 O11 11.5(2) . .
O1 Cu1 Cu2 O11 100.6(2) . .
O13 Cu1 Cu2 O11 -79.0(2) 8_665 .
O34 Cu1 Cu2 O35 10.4(2) . .
O10 Cu1 Cu2 O35 -167.8(2) . .
O1 Cu1 Cu2 O35 -78.7(2) . .
O13 Cu1 Cu2 O35 101.7(2) 8_665 .
O34 Cu1 Cu2 O2 99.4(2) . .
O10 Cu1 Cu2 O2 -78.8(2) . .
O1 Cu1 Cu2 O2 10.3(2) . .
O13 Cu1 Cu2 O2 -169.3(2) 8_665 .
O16 Cu3 Cu4 O32 -78.1(2) . 8_665
O19 Cu3 Cu4 O32 102.8(2) . 8_665
O31 Cu3 Cu4 O32 12.1(2) 8_665 8_665
O4 Cu3 Cu4 O32 -167.9(2) . 8_665
O16 Cu3 Cu4 O17 12.6(2) . .
O19 Cu3 Cu4 O17 -166.5(2) . .
O31 Cu3 Cu4 O17 102.8(2) 8_665 .
O4 Cu3 Cu4 O17 -77.2(2) . .
O16 Cu3 Cu4 O20 -168.6(2) . .
O19 Cu3 Cu4 O20 12.3(2) . .
O31 Cu3 Cu4 O20 -78.4(2) 8_665 .
O4 Cu3 Cu4 O20 101.6(2) . .
O16 Cu3 Cu4 O5 102.4(2) . .
O19 Cu3 Cu4 O5 -76.7(2) . .
O31 Cu3 Cu4 O5 -167.4(2) 8_665 .
O4 Cu3 Cu4 O5 12.6(2) . .
O22 Cu5 Cu6 O29 -80.3(2) 8_665 .
O7 Cu5 Cu6 O29 100.5(2) . .
O25 Cu5 Cu6 O29 -169.3(2) . .
O28 Cu5 Cu6 O29 11.0(2) . .
O22 Cu5 Cu6 O26 98.0(2) 8_665 .
O7 Cu5 Cu6 O26 -81.1(2) . .
O25 Cu5 Cu6 O26 9.1(2) . .
O28 Cu5 Cu6 O26 -170.6(2) . .
O22 Cu5 Cu6 O8 -171.7(2) 8_665 .
O7 Cu5 Cu6 O8 9.2(2) . .
O25 Cu5 Cu6 O8 99.4(2) . .
O28 Cu5 Cu6 O8 -80.3(2) . .
O22 Cu5 Cu6 O23 9.5(2) 8_665 8_665
O7 Cu5 Cu6 O23 -169.7(2) . 8_665
O25 Cu5 Cu6 O23 -79.5(2) . 8_665
O28 Cu5 Cu6 O23 100.8(2) . 8_665
O2 C1 C2 N1 -32.2(10) . .
O1 C1 C2 N1 151.2(7) . .
O2 C1 C2 C3 93.7(9) . .
O1 C1 C2 C3 -82.8(9) . .
O3 C4 C5 C10 -149.6(8) . .
N1 C4 C5 C10 30.4(12) . .
O3 C4 C5 C6 31.6(12) . .
N1 C4 C5 C6 -148.4(8) . .
C10 C5 C6 C7 3.2(11) . .
C4 C5 C6 C7 -177.9(7) . .
C5 C6 C7 C8 -5.1(12) . .
C5 C6 C7 C11 178.8(7) . .
C6 C7 C8 C9 5.3(11) . .
C11 C7 C8 C9 -178.3(6) . .
C7 C8 C9 C10 -3.9(11) . .
C7 C8 C9 C15 177.6(7) . .
C8 C9 C10 C5 2.4(11) . .
C15 C9 C10 C5 -179.0(7) . .
C6 C5 C10 C9 -2.0(11) . .
C4 C5 C10 C9 179.2(7) . .
C6 C7 C11 O6 -140.2(9) . .
C8 C7 C11 O6 43.4(11) . .
C6 C7 C11 N2 38.1(10) . .
C8 C7 C11 N2 -138.3(7) . .
N2 C13 C14 O5 -25.0(11) . .
C12 C13 C14 O5 94.5(9) . .
N2 C13 C14 O4 154.9(7) . .
C12 C13 C14 O4 -85.5(9) . .
C10 C9 C15 O9 32.0(11) . .
C8 C9 C15 O9 -149.4(8) . .
C10 C9 C15 N3 -149.2(7) . .
C8 C9 C15 N3 29.4(10) . .
N3 C17 C18 O7 155.6(6) . .
C16 C17 C18 O7 -78.7(9) . .
N3 C17 C18 O8 -26.0(9) . .
C16 C17 C18 O8 99.6(8) . .
O10 C19 C20 N4 155.4(7) . .
O11 C19 C20 N4 -30.6(10) . .
O10 C19 C20 C21 -82.7(9) . .
O11 C19 C20 C21 91.3(9) . .
O12 C22 C23 C24 33.6(13) . .
N4 C22 C23 C24 -142.7(8) . .
O12 C22 C23 C28 -142.5(9) . .
N4 C22 C23 C28 41.3(11) . .
C28 C23 C24 C25 0.4(12) . .
C22 C23 C24 C25 -175.9(8) . .
C23 C24 C25 C26 -3.3(13) . .
C23 C24 C25 C29 -179.1(8) . .
C24 C25 C26 C27 2.4(12) . .
C29 C25 C26 C27 178.4(8) . .
C25 C26 C27 C28 1.3(12) . .
C25 C26 C27 C33 176.2(7) . .
C26 C27 C28 C23 -4.4(11) . .
C33 C27 C28 C23 -179.5(7) . .
C24 C23 C28 C27 3.6(11) . .
C22 C23 C28 C27 179.7(7) . .
C24 C25 C29 O15 -147.5(9) . .
C26 C25 C29 O15 36.8(13) . .
C24 C25 C29 N5 28.4(14) . .
C26 C25 C29 N5 -147.3(9) . .
N5 C31 C32 O14 -21.9(14) . .
C30 C31 C32 O14 100.3(11) . .
N5 C31 C32 O13 156.9(9) . .
C30 C31 C32 O13 -80.9(12) . .
C28 C27 C33 O18 22.5(11) . .
C26 C27 C33 O18 -152.4(8) . .
C28 C27 C33 N6 -156.0(7) . .
C26 C27 C33 N6 29.1(11) . .
N6 C35 C36 O17 -35.6(10) . .
C34 C35 C36 O17 89.0(9) . .
N6 C35 C36 O16 153.2(7) . .
C34 C35 C36 O16 -82.2(10) . .
O20 C37 C38 N7 -26.9(9) . .
O19 C37 C38 N7 156.1(6) . .
O20 C37 C38 C39 93.6(8) . .
O19 C37 C38 C39 -83.4(8) . .
O21 C40 C41 C42 27.9(10) . .
N7 C40 C41 C42 -151.7(7) . .
O21 C40 C41 C46 -154.1(7) . .
N7 C40 C41 C46 26.2(10) . .
C46 C41 C42 C43 1.6(11) . .
C40 C41 C42 C43 179.6(6) . .
C41 C42 C43 C44 -1.2(11) . .
C41 C42 C43 C47 175.4(7) . .
C42 C43 C44 C45 0.7(12) . .
C47 C43 C44 C45 -176.2(8) . .
C43 C44 C45 C46 -0.6(12) . .
C43 C44 C45 C51 -179.5(7) . .
C44 C45 C46 C41 0.9(11) . .
C51 C45 C46 C41 179.9(6) . .
C42 C41 C46 C45 -1.5(10) . .
C40 C41 C46 C45 -179.4(6) . .
C42 C43 C47 O24 -148.7(8) . .
C44 C43 C47 O24 27.9(12) . .
C42 C43 C47 N8 31.8(11) . .
C44 C43 C47 N8 -151.6(7) . .
N8 C49 C50 O23 -29.2(10) . .
C48 C49 C50 O23 91.2(8) . .
N8 C49 C50 O22 153.8(7) . .
C48 C49 C50 O22 -85.7(9) . .
C44 C45 C51 O27 -151.6(8) . .
C46 C45 C51 O27 29.4(11) . .
C44 C45 C51 N9 28.3(11) . .
C46 C45 C51 N9 -150.7(7) . .
N9 C53 C54 O26 -26.7(10) . .
C52 C53 C54 O26 94.5(8) . .
N9 C53 C54 O25 155.0(7) . .
C52 C53 C54 O25 -83.8(8) . .
O28 C55 C56 N10 155.6(7) . .
O29 C55 C56 N10 -26.5(10) . .
O28 C55 C56 C57 -86.8(9) . .
O29 C55 C56 C57 91.0(9) . .
O30 C58 C59 C64 -146.5(8) . .
N10 C58 C59 C64 32.5(11) . .
O30 C58 C59 C60 31.0(11) . .
N10 C58 C59 C60 -150.1(7) . .
C64 C59 C60 C61 -1.7(11) . .
C58 C59 C60 C61 -179.3(7) . .
C59 C60 C61 C62 0.9(11) . .
C59 C60 C61 C65 -178.5(7) . .
C60 C61 C62 C63 0.6(10) . .
C65 C61 C62 C63 -179.9(6) . .
C61 C62 C63 C64 -1.4(10) . .
C61 C62 C63 C69 177.0(6) . .
C60 C59 C64 C63 1.0(11) . .
C58 C59 C64 C63 178.4(7) . .
C62 C63 C64 C59 0.6(11) . .
C69 C63 C64 C59 -177.8(6) . .
C60 C61 C65 O33 -142.7(7) . .
C62 C61 C65 O33 37.8(10) . .
C60 C61 C65 N11 35.9(10) . .
C62 C61 C65 N11 -143.6(7) . .
N11 C67 C68 O31 157.2(7) . .
C66 C67 C68 O31 -81.2(8) . .
N11 C67 C68 O32 -25.4(10) . .
C66 C67 C68 O32 96.2(8) . .
C64 C63 C69 O36 36.4(9) . .
C62 C63 C69 O36 -142.0(7) . .
C64 C63 C69 N12 -148.0(6) . .
C62 C63 C69 N12 33.7(9) . .
N12 C71 C72 O35 -22.0(9) . .
C70 C71 C72 O35 99.9(7) . .
N12 C71 C72 O34 157.3(6) . .
C70 C71 C72 O34 -80.8(7) . .
O3 C4 N1 C2 -3.8(14) . .
C5 C4 N1 C2 176.1(7) . .
C1 C2 N1 C4 -68.8(11) . .
C3 C2 N1 C4 167.0(9) . .
O6 C11 N2 C13 0.2(12) . .
C7 C11 N2 C13 -178.2(6) . .
C14 C13 N2 C11 -91.3(9) . .
C12 C13 N2 C11 149.2(7) . .
O9 C15 N3 C17 -6.1(11) . .
C9 C15 N3 C17 175.1(6) . .
C18 C17 N3 C15 -73.1(9) . .
C16 C17 N3 C15 160.9(7) . .
O12 C22 N4 C20 -0.6(13) . .
C23 C22 N4 C20 175.7(6) . .
C21 C20 N4 C22 159.9(8) . .
C19 C20 N4 C22 -78.9(9) . .
O15 C29 N5 C31 -6.1(16) . .
C25 C29 N5 C31 178.5(9) . .
C30 C31 N5 C29 165.1(9) . .
C32 C31 N5 C29 -75.5(13) . .
O18 C33 N6 C35 -4.0(11) . .
C27 C33 N6 C35 174.5(6) . .
C34 C35 N6 C33 169.5(8) . .
C36 C35 N6 C33 -65.5(9) . .
O21 C40 N7 C38 -2.7(10) . .
C41 C40 N7 C38 176.9(6) . .
C39 C38 N7 C40 178.2(7) . .
C37 C38 N7 C40 -65.1(8) . .
O24 C47 N8 C49 -1.0(12) . .
C43 C47 N8 C49 178.5(6) . .
C48 C49 N8 C47 165.1(8) . .
C50 C49 N8 C47 -74.6(9) . .
O27 C51 N9 C53 -5.1(13) . .
C45 C51 N9 C53 175.0(7) . .
C52 C53 N9 C51 171.5(8) . .
C54 C53 N9 C51 -69.9(10) . .
O30 C58 N10 C56 -6.3(12) . .
C59 C58 N10 C56 174.8(7) . .
C55 C56 N10 C58 -79.1(10) . .
C57 C56 N10 C58 161.2(8) . .
O33 C65 N11 C67 -5.1(11) . .
C61 C65 N11 C67 176.3(6) . .
C66 C67 N11 C65 157.6(7) . .
C68 C67 N11 C65 -80.9(9) . .
O36 C69 N12 C71 -7.8(10) . .
C63 C69 N12 C71 176.8(5) . .
C70 C71 N12 C69 156.0(6) . .
C72 C71 N12 C69 -81.5(7) . .
O2 C1 O1 Cu1 2.4(9) . .
C2 C1 O1 Cu1 178.8(5) . .
O34 Cu1 O1 C1 -95.0(5) . .
O10 Cu1 O1 C1 74.8(5) . .
O13 Cu1 O1 C1 -8.4(13) 8_665 .
O37 Cu1 O1 C1 167.1(5) . .
Cu2 Cu1 O1 C1 -10.3(5) . .
O1 C1 O2 Cu2 12.2(10) . .
C2 C1 O2 Cu2 -164.2(5) . .
O14 Cu2 O2 C1 -14.2(14) 8_665 .
O11 Cu2 O2 C1 -97.7(6) . .
O35 Cu2 O2 C1 68.3(6) . .
O38 Cu2 O2 C1 166.3(6) . .
Cu1 Cu2 O2 C1 -15.0(6) . .
O5 C14 O4 Cu3 13.1(11) . .
C13 C14 O4 Cu3 -166.8(5) . .
O16 Cu3 O4 C14 -101.9(6) . .
O19 Cu3 O4 C14 66.2(6) . .
O31 Cu3 O4 C14 -16.9(14) 8_665 .
O39 Cu3 O4 C14 165.0(6) . .
Cu4 Cu3 O4 C14 -17.0(6) . .
O4 C14 O5 Cu4 4.2(11) . .
C13 C14 O5 Cu4 -175.8(5) . .
O32 Cu4 O5 C14 -15.5(13) 8_665 .
O17 Cu4 O5 C14 69.4(6) . .
O20 Cu4 O5 C14 -96.9(6) . .
O40 Cu4 O5 C14 167.2(6) . .
Cu3 Cu4 O5 C14 -13.2(6) . .
O8 C18 O7 Cu5 2.8(10) . .
C17 C18 O7 Cu5 -179.0(5) . .
O22 Cu5 O7 C18 -13.8(15) 8_665 .
O25 Cu5 O7 C18 -93.3(6) . .
O28 Cu5 O7 C18 76.3(6) . .
O41 Cu5 O7 C18 173.1(5) . .
Cu6 Cu5 O7 C18 -9.2(5) . .
O7 C18 O8 Cu6 10.0(10) . .
C17 C18 O8 Cu6 -168.3(5) . .
O29 Cu6 O8 C18 -94.9(6) . .
O26 Cu6 O8 C18 71.2(6) . .
O23 Cu6 O8 C18 -7.5(13) 8_665 .
O42 Cu6 O8 C18 171.3(6) . .
Cu5 Cu6 O8 C18 -12.6(5) . .
O11 C19 O10 Cu1 8.2(11) . .
C20 C19 O10 Cu1 -178.3(5) . .
O34 Cu1 O10 C19 -23.4(16) . .
O1 Cu1 O10 C19 -98.0(6) . .
O13 Cu1 O10 C19 69.8(6) 8_665 .
O37 Cu1 O10 C19 166.0(6) . .
Cu2 Cu1 O10 C19 -13.9(6) . .
O10 C19 O11 Cu2 7.7(12) . .
C20 C19 O11 Cu2 -165.8(5) . .
O14 Cu2 O11 C19 -97.1(6) 8_665 .
O35 Cu2 O11 C19 -10.8(13) . .
O2 Cu2 O11 C19 69.8(6) . .
O38 Cu2 O11 C19 167.4(6) . .
Cu1 Cu2 O11 C19 -13.7(6) . .
O14 C32 O13 Cu1 3.8(16) . 8_665
C31 C32 O13 Cu1 -174.7(6) . 8_665
O13 C32 O14 Cu2 11.0(17) . 8_665
C31 C32 O14 Cu2 -170.5(6) . 8_665
O17 C36 O16 Cu3 10.9(10) . .
C35 C36 O16 Cu3 -178.7(5) . .
O19 Cu3 O16 C36 -11.6(14) . .
O31 Cu3 O16 C36 -100.5(6) 8_665 .
O4 Cu3 O16 C36 67.6(6) . .
O39 Cu3 O16 C36 162.8(6) . .
Cu4 Cu3 O16 C36 -15.9(5) . .
O16 C36 O17 Cu4 6.4(11) . .
C35 C36 O17 Cu4 -163.9(5) . .
O32 Cu4 O17 C36 69.6(6) 8_665 .
O20 Cu4 O17 C36 -18.8(12) . .
O5 Cu4 O17 C36 -98.0(6) . .
O40 Cu4 O17 C36 164.1(6) . .
Cu3 Cu4 O17 C36 -13.8(6) . .
O20 C37 O19 Cu3 5.1(10) . .
C38 C37 O19 Cu3 -178.3(4) . .
O16 Cu3 O19 C37 -17.3(14) . .
O31 Cu3 O19 C37 71.6(5) 8_665 .
O4 Cu3 O19 C37 -96.6(5) . .
O39 Cu3 O19 C37 168.4(5) . .
Cu4 Cu3 O19 C37 -13.0(5) . .
O19 C37 O20 Cu4 11.8(10) . .
C38 C37 O20 Cu4 -164.7(4) . .
O32 Cu4 O20 C37 -99.5(5) 8_665 .
O17 Cu4 O20 C37 -11.1(12) . .
O5 Cu4 O20 C37 68.3(5) . .
O40 Cu4 O20 C37 166.0(5) . .
Cu3 Cu4 O20 C37 -16.0(5) . .
O23 C50 O22 Cu5 3.7(11) . 8_665
C49 C50 O22 Cu5 -179.8(5) . 8_665
O22 C50 O23 Cu6 9.1(10) . 8_665
C49 C50 O23 Cu6 -167.4(5) . 8_665
O26 C54 O25 Cu5 2.8(10) . .
C53 C54 O25 Cu5 -179.1(5) . .
O22 Cu5 O25 C54 -93.3(5) 8_665 .
O7 Cu5 O25 C54 76.7(5) . .
O28 Cu5 O25 C54 -7.6(15) . .
O41 Cu5 O25 C54 171.0(5) . .
Cu6 Cu5 O25 C54 -9.2(5) . .
O25 C54 O26 Cu6 9.8(10) . .
C53 C54 O26 Cu6 -168.3(5) . .
O29 Cu6 O26 C54 -5.8(12) . .
O8 Cu6 O26 C54 -94.9(6) . .
O23 Cu6 O26 C54 72.3(6) 8_665 .
O42 Cu6 O26 C54 168.8(6) . .
Cu5 Cu6 O26 C54 -12.5(5) . .
O29 C55 O28 Cu5 7.7(10) . .
C56 C55 O28 Cu5 -174.8(5) . .
O22 Cu5 O28 C55 70.8(6) 8_665 .
O7 Cu5 O28 C55 -99.0(6) . .
O25 Cu5 O28 C55 -14.6(15) . .
O41 Cu5 O28 C55 166.7(5) . .
Cu6 Cu5 O28 C55 -13.0(5) . .
O28 C55 O29 Cu6 7.5(11) . .
C56 C55 O29 Cu6 -170.1(5) . .
O26 Cu6 O29 C55 -19.9(12) . .
O8 Cu6 O29 C55 69.1(6) . .
O23 Cu6 O29 C55 -97.9(6) 8_665 .
O42 Cu6 O29 C55 165.4(6) . .
Cu5 Cu6 O29 C55 -13.2(5) . .
O32 C68 O31 Cu3 12.1(10) . 8_665
C67 C68 O31 Cu3 -170.7(5) . 8_665
O31 C68 O32 Cu4 4.3(10) . 8_665
C67 C68 O32 Cu4 -172.9(5) . 8_665
O35 C72 O34 Cu1 4.1(10) . .
C71 C72 O34 Cu1 -175.2(4) . .
O10 Cu1 O34 C72 -1.4(15) . .
O1 Cu1 O34 C72 73.2(5) . .
O13 Cu1 O34 C72 -94.5(5) 8_665 .
O37 Cu1 O34 C72 169.1(5) . .
Cu2 Cu1 O34 C72 -10.9(5) . .
O34 C72 O35 Cu2 10.4(10) . .
C71 C72 O35 Cu2 -170.4(4) . .
O14 Cu2 O35 C72 69.3(6) 8_665 .
O11 Cu2 O35 C72 -16.9(13) . .
O2 Cu2 O35 C72 -97.7(6) . .
O38 Cu2 O35 C72 164.9(6) . .
Cu1 Cu2 O35 C72 -14.0(5) . .

loop_
_platon_squeeze_void_nr
_platon_squeeze_void_average_x
_platon_squeeze_void_average_y
_platon_squeeze_void_average_z
_platon_squeeze_void_volume
_platon_squeeze_void_count_electrons
_platon_squeeze_void_content
1 -0.024 -0.011 -0.030 7872 1470 ' '
2 0.244 0.244 0.500 1224 249 ' '
3 0.256 0.744 0.000 1224 249 ' '
4 0.744 0.256 1.000 1224 250 ' '
5 0.756 0.756 0.500 1224 248 ' '
